data_7154268
loop_
_publ_author_name
'Yang, Chu-Ting'
'Han, Jun'
'Liu, Jun'
'Gu, Mei'
'Li, Yi'
'Wen, Jun'
'Yu, Hai-Zhu'
'Hu, Sheng'
'Wang, Xiaolin'

_publ_section_title
;
 &quot;One-pot&quot; synthesis of amidoxime via Pd-catalyzed cyanation and
 amidoximation.
;
_journal_issue 9
_journal_name_full 'Organic &amp; biomolecular chemistry'
_journal_page_first 2541
_journal_page_last 2545
_journal_paper_doi 10.1039/c4ob02456g
_journal_volume 13
_journal_year 2015
_chemical_formula_moiety 'C19 H15 N3 O'
_chemical_formula_sum 'C19 H15 N3 O'
_chemical_formula_weight 301.34
_chemical_name_common (Z)-4-(9H-carbazol-9-yl)-N'-hydroxybenzimidamide
_chemical_name_systematic zzq0923
_space_group_crystal_system monoclinic
_space_group_IT_number 14
_space_group_name_Hall '-P 2ybc'
_space_group_name_H-M_alt 'P 1 21/c 1'
_symmetry_space_group_name_Hall '-P 2ybc'
_symmetry_space_group_name_H-M 'P 1 21/c 1'
_atom_sites_solution_hydrogens mixed
_audit_creation_method SHELXL-2013
_audit_update_record
;
2014-11-21 deposited with the CCDC.
2015-01-05 downloaded from the CCDC.
;
_cell_angle_alpha 90
_cell_angle_beta 105.261(5)
_cell_angle_gamma 90
_cell_formula_units_Z 4
_cell_length_a 8.778(5)
_cell_length_b 27.635(5)
_cell_length_c 7.797(5)
_cell_measurement_reflns_used 3463
_cell_measurement_temperature 290(2)
_cell_measurement_theta_max 29.0379
_cell_measurement_theta_min 3.1928
_cell_volume 1824.7(16)
_computing_cell_refinement 'CrysAlisPro (Agilent Technologies)'
_computing_data_collection 'CrysAlisPro (Agilent Technologies)'
_computing_data_reduction 'CrysAlisPro (Agilent Technologies)'
_computing_molecular_graphics 'Ortep-3 (L. J. Farrugia, 2001)'
_computing_publication_material SHELXL-2013
_computing_structure_refinement 'SHELXL-2013 (Sheldrick, 2013)'
_computing_structure_solution 'SHELXS-97 (Sheldrick, 1997)'
_diffrn_ambient_temperature 290(2)
_diffrn_detector_area_resol_mean 15.9149
_diffrn_measured_fraction_theta_full 0.997
_diffrn_measured_fraction_theta_max 0.869
_diffrn_measurement_device_type 'Gemini S Ultra, Agilent Technologies'
_diffrn_measurement_method '\w scans'
_diffrn_radiation_type MoK\a
_diffrn_radiation_wavelength 0.71073
_diffrn_reflns_av_R_equivalents 0.0216
_diffrn_reflns_av_unetI/netI 0.0272
_diffrn_reflns_Laue_measured_fraction_full 0.997
_diffrn_reflns_Laue_measured_fraction_max 0.869
_diffrn_reflns_limit_h_max 11
_diffrn_reflns_limit_h_min -9
_diffrn_reflns_limit_k_max 22
_diffrn_reflns_limit_k_min -36
_diffrn_reflns_limit_l_max 10
_diffrn_reflns_limit_l_min -10
_diffrn_reflns_number 12029
_diffrn_reflns_point_group_measured_fraction_full 0.997
_diffrn_reflns_point_group_measured_fraction_max 0.869
_diffrn_reflns_theta_full 25.242
_diffrn_reflns_theta_max 29.102
_diffrn_reflns_theta_min 3.199
_diffrn_source 'Enhance (Mo) X-ray Source'
_exptl_absorpt_coefficient_mu 0.070
_exptl_absorpt_correction_T_max 1.00000
_exptl_absorpt_correction_T_min 0.83966
_exptl_absorpt_correction_type multi-scan
_exptl_absorpt_process_details
;
CrysAlisPro, Agilent Technologies,
Version 1.171.36.21 (release 14-08-2012 CrysAlis171 .NET)
(compiled Sep 14 2012,17:21:16)
Empirical absorption correction using spherical harmonics,
 implemented in SCALE3 ABSPACK scaling algorithm.
;
_exptl_crystal_colour colorless
_exptl_crystal_density_diffrn 1.090
_exptl_crystal_description block
_exptl_crystal_F_000 624
_exptl_crystal_preparation Luminescent
_exptl_crystal_recrystallization_method 'Re-crystallisation from solvent: ethyl acetate'
_exptl_crystal_size_max 0.450
_exptl_crystal_size_mid 0.410
_exptl_crystal_size_min 0.320
_platon_squeeze_details
;
;
_refine_diff_density_max 0.315
_refine_diff_density_min -0.249
_refine_diff_density_rms 0.057
_refine_ls_extinction_coef 0.041(3)
_refine_ls_extinction_expression Fc^*^=kFc[1+0.001xFc^2^\l^3^/sin(2\q)]^-1/4^
_refine_ls_extinction_method SHELXL
_refine_ls_goodness_of_fit_ref 1.085
_refine_ls_hydrogen_treatment mixed
_refine_ls_matrix_type full
_refine_ls_number_parameters 215
_refine_ls_number_reflns 4254
_refine_ls_number_restraints 3
_refine_ls_restrained_S_all 1.085
_refine_ls_R_factor_all 0.0952
_refine_ls_R_factor_gt 0.0729
_refine_ls_shift/su_max 0.001
_refine_ls_shift/su_mean 0.000
_refine_ls_structure_factor_coef Fsqd
_refine_ls_weighting_details 'w=1/[\s^2^(Fo^2^)+(0.0365P)^2^+1.8953P] where P=(Fo^2^+2Fc^2^)/3'
_refine_ls_weighting_scheme calc
_refine_ls_wR_factor_gt 0.1903
_refine_ls_wR_factor_ref 0.1987
_reflns_Friedel_coverage 0.000
_reflns_number_gt 2945
_reflns_number_total 4254
_reflns_threshold_expression 'I > 2\s(I)'
_cod_data_source_file c4ob02456g2.cif
_cod_data_source_block shelxl
_cod_depositor_comments 'Adding full bibliography for 7154268.cif.'
_cod_database_code 7154268
_shelx_space_group_comment
;
The symmetry employed for this shelxl refinement is uniquely defined
by the following loop, which should always be used as a source of
symmetry information in preference to the above space-group names.
They are only intended as comments.
;
_shelx_estimated_absorpt_t_min 0.969
_shelx_estimated_absorpt_t_max 0.978
_shelxl_version_number 2013-4

loop_
_space_group_symop_operation_xyz
'x, y, z'
'-x, y+1/2, -z+1/2'
'-x, -y, -z'
'x, -y-1/2, z-1/2'

loop_
_atom_site_label
_atom_site_type_symbol
_atom_site_fract_x
_atom_site_fract_y
_atom_site_fract_z
_atom_site_U_iso_or_equiv
_atom_site_adp_type
_atom_site_occupancy
_atom_site_site_symmetry_order
_atom_site_calc_flag
_atom_site_refinement_flags_posn
_atom_site_refinement_flags_adp
O1 O 0.6859(3) -0.00435(9) -0.4170(3) 0.0756(7) Uani 1 1 d . .
H1 H 0.6306 -0.0178 -0.5004 0.113 Uiso 1 1 d R U
N1 N 0.3576(3) 0.14460(9) 0.2466(3) 0.0576(6) Uani 1 1 d . .
N2 N 0.8040(4) 0.01088(16) -0.0880(4) 0.0968(12) Uani 1 1 d D .
N3 N 0.5925(3) 0.02499(9) -0.3338(3) 0.0564(6) Uani 1 1 d . .
C13 C 0.4328(3) 0.11617(9) 0.1411(3) 0.0498(6) Uani 1 1 d . .
C14 C 0.4098(4) 0.12591(11) -0.0375(4) 0.0579(7) Uani 1 1 d . .
H14 H 0.3442 0.1512 -0.0899 0.069 Uiso 1 1 calc R U
C16 C 0.5848(3) 0.06119(10) -0.0603(3) 0.0487(6) Uani 1 1 d . .
C18 C 0.5337(3) 0.07924(10) 0.2188(3) 0.0520(7) Uani 1 1 d . .
H18 H 0.5505 0.0727 0.3394 0.062 Uiso 1 1 calc R U
C6 C 0.3208(5) 0.19396(11) 0.4643(5) 0.0741(10) Uani 1 1 d . .
C9 C -0.1066(7) 0.1843(2) 0.1889(10) 0.127(2) Uani 1 1 d . .
H9 H -0.2096 0.1945 0.1786 0.152 Uiso 1 1 calc R U
C19 C 0.6638(3) 0.03117(11) -0.1685(4) 0.0560(7) Uani 1 1 d . .
C17 C 0.6085(3) 0.05237(10) 0.1192(3) 0.0521(7) Uani 1 1 d . .
H17 H 0.6765 0.0277 0.1728 0.063 Uiso 1 1 calc DR U
C1 C 0.4346(4) 0.16814(10) 0.4024(4) 0.0572(7) Uani 1 1 d . .
C2 C 0.5925(5) 0.16995(11) 0.4875(4) 0.0706(9) Uani 1 1 d . .
H2 H 0.6660 0.1530 0.4441 0.085 Uiso 1 1 calc R U
C12 C 0.1947(4) 0.15480(11) 0.2083(5) 0.0670(8) Uani 1 1 d . .
C3 C 0.6390(6) 0.19769(13) 0.6396(5) 0.0937(14) Uani 1 1 d . .
H3 H 0.7453 0.1993 0.7004 0.112 Uiso 1 1 calc R U
C15 C 0.4831(3) 0.09844(11) -0.1374(4) 0.0559(7) Uani 1 1 d . .
H15 H 0.4649 0.1047 -0.2584 0.067 Uiso 1 1 calc R U
C8 C 0.0131(7) 0.20063(17) 0.3280(8) 0.1123(18) Uani 1 1 d . .
H8 H -0.0084 0.2213 0.4130 0.135 Uiso 1 1 calc R U
C11 C 0.0724(4) 0.13768(15) 0.0713(6) 0.0859(11) Uani 1 1 d . .
H11 H 0.0914 0.1164 -0.0132 0.103 Uiso 1 1 calc R U
C7 C 0.1710(5) 0.18546(12) 0.3403(5) 0.0789(11) Uani 1 1 d . .
C5 C 0.3711(8) 0.22165(14) 0.6173(6) 0.1018(16) Uani 1 1 d . .
H5 H 0.2985 0.2389 0.6612 0.122 Uiso 1 1 calc R U
C10 C -0.0761(5) 0.15294(19) 0.0640(8) 0.1111(16) Uani 1 1 d . .
H10 H -0.1598 0.1420 -0.0275 0.133 Uiso 1 1 calc R U
C4 C 0.5286(9) 0.22334(14) 0.7029(6) 0.1128(19) Uani 1 1 d . .
H4 H 0.5625 0.2420 0.8052 0.135 Uiso 1 1 calc R U
H2B H 0.828(4) 0.0020(15) 0.0266(19) 0.135 Uiso 1 1 d D U
H2A H 0.842(5) -0.0027(16) -0.173(5) 0.135 Uiso 1 1 d D U

loop_
_atom_site_aniso_label
_atom_site_aniso_U_11
_atom_site_aniso_U_22
_atom_site_aniso_U_33
_atom_site_aniso_U_23
_atom_site_aniso_U_13
_atom_site_aniso_U_12
O1 0.0563(13) 0.1144(19) 0.0602(13) -0.0295(12) 0.0225(10) 0.0053(12)
N1 0.0646(15) 0.0573(14) 0.0559(14) -0.0031(11) 0.0244(12) 0.0068(11)
N2 0.0576(18) 0.163(3) 0.0636(18) -0.030(2) 0.0041(14) 0.0319(19)
N3 0.0507(13) 0.0765(16) 0.0467(13) -0.0141(11) 0.0209(10) -0.0020(11)
C13 0.0590(16) 0.0474(14) 0.0451(14) -0.0029(11) 0.0174(12) -0.0012(12)
C14 0.0668(19) 0.0589(17) 0.0480(15) 0.0074(12) 0.0155(13) 0.0094(14)
C16 0.0474(15) 0.0574(16) 0.0415(13) -0.0075(11) 0.0118(11) -0.0065(12)
C18 0.0629(17) 0.0542(16) 0.0383(13) 0.0000(11) 0.0122(12) 0.0012(13)
C6 0.128(3) 0.0443(16) 0.067(2) 0.0060(14) 0.056(2) 0.0108(18)
C9 0.088(3) 0.125(4) 0.186(6) 0.062(4) 0.071(4) 0.035(3)
C19 0.0417(14) 0.0762(19) 0.0509(16) -0.0107(13) 0.0137(12) -0.0029(13)
C17 0.0555(16) 0.0552(16) 0.0432(14) -0.0017(11) 0.0087(12) 0.0045(12)
C1 0.085(2) 0.0449(15) 0.0476(15) 0.0018(12) 0.0277(15) 0.0009(14)
C2 0.109(3) 0.0518(17) 0.0503(17) -0.0020(13) 0.0199(17) -0.0073(17)
C12 0.070(2) 0.0596(18) 0.081(2) 0.0165(16) 0.0361(18) 0.0114(15)
C3 0.151(4) 0.061(2) 0.060(2) -0.0043(17) 0.012(2) -0.024(2)
C15 0.0620(18) 0.0672(18) 0.0385(14) 0.0035(12) 0.0134(12) -0.0004(14)
C8 0.127(4) 0.087(3) 0.158(5) 0.040(3) 0.098(4) 0.040(3)
C11 0.064(2) 0.091(3) 0.103(3) 0.017(2) 0.023(2) 0.0048(19)
C7 0.101(3) 0.0602(19) 0.098(3) 0.0217(18) 0.064(2) 0.0199(19)
C5 0.183(5) 0.058(2) 0.082(3) -0.003(2) 0.067(3) 0.014(3)
C10 0.069(3) 0.121(4) 0.145(4) 0.043(3) 0.030(3) 0.014(3)
C4 0.223(6) 0.058(2) 0.062(2) -0.0182(19) 0.046(3) -0.009(3)

loop_
_atom_type_symbol
_atom_type_description
_atom_type_scat_dispersion_real
_atom_type_scat_dispersion_imag
_atom_type_scat_source
C C 0.0033 0.0016 'International Tables Vol C Tables 4.2.6.8 and 6.1.1.4'
H H 0.0000 0.0000 'International Tables Vol C Tables 4.2.6.8 and 6.1.1.4'
N N 0.0061 0.0033 'International Tables Vol C Tables 4.2.6.8 and 6.1.1.4'
O O 0.0106 0.0060 'International Tables Vol C Tables 4.2.6.8 and 6.1.1.4'

loop_
_geom_angle_atom_site_label_1
_geom_angle_atom_site_label_2
_geom_angle_atom_site_label_3
_geom_angle
N3 O1 H1 109.8
C1 N1 C12 109.0(2)
C1 N1 C13 125.0(3)
C12 N1 C13 126.0(3)
C19 N2 H2B 121.6(11)
C19 N2 H2A 107(3)
H2B N2 H2A 126(3)
C19 N3 O1 110.2(2)
C14 C13 C18 119.5(2)
C14 C13 N1 120.7(3)
C18 C13 N1 119.8(2)
C15 C14 C13 120.1(3)
C15 C14 H14 119.9
C13 C14 H14 119.9
C17 C16 C15 118.5(2)
C17 C16 C19 120.7(3)
C15 C16 C19 120.8(2)
C17 C18 C13 120.1(2)
C17 C18 H18 119.9
C13 C18 H18 119.9
C5 C6 C1 118.7(4)
C5 C6 C7 134.3(4)
C1 C6 C7 107.0(3)
C8 C9 C10 120.9(5)
C8 C9 H9 119.6
C10 C9 H9 119.6
N3 C19 N2 123.7(3)
N3 C19 C16 117.9(3)
N2 C19 C16 118.4(3)
C18 C17 C16 121.0(3)
C18 C17 H17 119.5
C16 C17 H17 119.5
C2 C1 N1 129.7(3)
C2 C1 C6 122.1(3)
N1 C1 C6 108.2(3)
C1 C2 C3 118.0(4)
C1 C2 H2 121.0
C3 C2 H2 121.0
C11 C12 C7 122.9(4)
C11 C12 N1 129.3(3)
C7 C12 N1 107.8(3)
C2 C3 C4 120.7(5)
C2 C3 H3 119.6
C4 C3 H3 119.6
C14 C15 C16 120.7(3)
C14 C15 H15 119.7
C16 C15 H15 119.7
C9 C8 C7 119.0(5)
C9 C8 H8 120.5
C7 C8 H8 120.5
C10 C11 C12 117.9(5)
C10 C11 H11 121.1
C12 C11 H11 121.1
C12 C7 C8 117.4(5)
C12 C7 C6 108.1(3)
C8 C7 C6 134.4(4)
C4 C5 C6 119.3(4)
C4 C5 H5 120.3
C6 C5 H5 120.3
C11 C10 C9 121.9(5)
C11 C10 H10 119.1
C9 C10 H10 119.1
C5 C4 C3 121.2(4)
C5 C4 H4 119.4
C3 C4 H4 119.4

loop_
_geom_bond_atom_site_label_1
_geom_bond_atom_site_label_2
_geom_bond_distance
O1 N3 1.425(3)
O1 H1 0.7940
N1 C1 1.386(4)
N1 C12 1.411(4)
N1 C13 1.419(3)
N2 C19 1.348(4)
N2 H2B 0.897(5)
N2 H2A 0.899(5)
N3 C19 1.287(3)
C13 C14 1.380(4)
C13 C18 1.382(4)
C14 C15 1.364(4)
C14 H14 0.9300
C16 C17 1.381(4)
C16 C15 1.391(4)
C16 C19 1.480(4)
C18 C17 1.362(4)
C18 H18 0.9300
C6 C5 1.388(5)
C6 C1 1.412(4)
C6 C7 1.432(6)
C9 C8 1.372(8)
C9 C10 1.382(8)
C9 H9 0.9300
C17 H17 0.9300
C1 C2 1.371(5)
C2 C3 1.380(4)
C2 H2 0.9300
C12 C11 1.383(5)
C12 C7 1.391(5)
C3 C4 1.392(7)
C3 H3 0.9300
C15 H15 0.9300
C8 C7 1.428(6)
C8 H8 0.9300
C11 C10 1.357(6)
C11 H11 0.9300
C5 C4 1.369(7)
C5 H5 0.9300
C10 H10 0.9300
C4 H4 0.9300

loop_
_geom_hbond_atom_site_label_D
_geom_hbond_atom_site_label_H
_geom_hbond_atom_site_label_A
_geom_hbond_distance_DH
_geom_hbond_distance_HA
_geom_hbond_distance_DA
_geom_hbond_angle_DHA
_geom_hbond_site_symmetry_A
O1 H1 N3 0.79 2.05 2.752(3) 146.9 3_654
N2 H2A O1 0.899(5) 2.03(4) 2.536(4) 115(4) .

loop_
_geom_torsion_atom_site_label_1
_geom_torsion_atom_site_label_2
_geom_torsion_atom_site_label_3
_geom_torsion_atom_site_label_4
_geom_torsion
C1 N1 C13 C14 -125.4(3)
C12 N1 C13 C14 52.5(4)
C1 N1 C13 C18 52.7(4)
C12 N1 C13 C18 -129.4(3)
C18 C13 C14 C15 1.7(4)
N1 C13 C14 C15 179.8(3)
C14 C13 C18 C17 -0.7(4)
N1 C13 C18 C17 -178.8(3)
O1 N3 C19 N2 -2.2(5)
O1 N3 C19 C16 179.5(2)
C17 C16 C19 N3 149.7(3)
C15 C16 C19 N3 -29.3(4)
C17 C16 C19 N2 -28.7(4)
C15 C16 C19 N2 152.3(3)
C13 C18 C17 C16 -0.3(4)
C15 C16 C17 C18 0.3(4)
C19 C16 C17 C18 -178.7(3)
C12 N1 C1 C2 -177.8(3)
C13 N1 C1 C2 0.4(5)
C12 N1 C1 C6 -0.4(3)
C13 N1 C1 C6 177.8(2)
C5 C6 C1 C2 -0.6(5)
C7 C6 C1 C2 177.5(3)
C5 C6 C1 N1 -178.2(3)
C7 C6 C1 N1 -0.2(3)
N1 C1 C2 C3 177.9(3)
C6 C1 C2 C3 0.8(4)
C1 N1 C12 C11 -177.1(3)
C13 N1 C12 C11 4.8(5)
C1 N1 C12 C7 0.8(3)
C13 N1 C12 C7 -177.4(3)
C1 C2 C3 C4 -0.6(5)
C13 C14 C15 C16 -1.7(5)
C17 C16 C15 C14 0.7(4)
C19 C16 C15 C14 179.7(3)
C10 C9 C8 C7 1.3(7)
C7 C12 C11 C10 2.0(5)
N1 C12 C11 C10 179.6(3)
C11 C12 C7 C8 -2.0(5)
N1 C12 C7 C8 180.0(3)
C11 C12 C7 C6 177.1(3)
N1 C12 C7 C6 -0.9(3)
C9 C8 C7 C12 0.3(6)
C9 C8 C7 C6 -178.5(4)
C5 C6 C7 C12 178.3(4)
C1 C6 C7 C12 0.6(3)
C5 C6 C7 C8 -2.8(7)
C1 C6 C7 C8 179.6(4)
C1 C6 C5 C4 0.3(5)
C7 C6 C5 C4 -177.2(4)
C12 C11 C10 C9 -0.4(6)
C8 C9 C10 C11 -1.3(8)
C6 C5 C4 C3 -0.2(6)
C2 C3 C4 C5 0.4(6)

loop_
_platon_squeeze_void_nr
_platon_squeeze_void_average_x
_platon_squeeze_void_average_y
_platon_squeeze_void_average_z
_platon_squeeze_void_volume
_platon_squeeze_void_count_electrons
_platon_squeeze_void_content
1 0.257 0.603 1.002 209 25 ' '
